data_1100869
loop_
_publ_author_name
'Ruiz, J.'
'Quesada, R.'
'Vivanco, M.'
'Castellano, E. E.'
'Piro, O. E.'

_publ_section_title
;
 Stepwise Formation of \s-Alkynyl, Vinylidene, and Vinylphosphonium
 Complexes of Manganese(I)
;
_journal_issue 10
_journal_name_full Organometallics
_journal_page_first 2542
_journal_page_last 2545
_journal_paper_doi 10.1021/om050146c
_journal_volume 24
_journal_year 2005
_chemical_formula_sum 'C64 H50 Mn2 O10 P4'
_chemical_formula_weight 1212.80
_chemical_name_systematic 'fac-[(2-methoxycarbonylethynil)tricarbonyl(bis(diphenylphosphanyl)methane) manganese(I)]'
_space_group_IT_number 2
_symmetry_cell_setting triclinic
_symmetry_space_group_name_Hall '-P 1'
_symmetry_space_group_name_H-M 'P -1'
_atom_sites_solution_hydrogens geom
_atom_sites_solution_primary direct
_atom_sites_solution_secondary difmap
_cell_angle_alpha 69.7090(5)
_cell_angle_beta 88.5567(5)
_cell_angle_gamma 89.6242(5)
_cell_formula_units_Z 2
_cell_length_a 9.5092(1)
_cell_length_b 17.3418(2)
_cell_length_c 18.1765(2)
_cell_measurement_reflns_used 45152
_cell_measurement_temperature 100(2)
_cell_measurement_theta_max 26.00
_cell_measurement_theta_min 1.19
_cell_volume 2810.52(5)
_diffrn_ambient_temperature 100(2)
_diffrn_detector_area_resol_mean 9
_diffrn_measurement_device_type KappaCCD
_diffrn_measurement_method 'CCD with \f and \w scans'
_diffrn_radiation_monochromator graphite
_diffrn_radiation_source 'fine-focus sealed tube'
_diffrn_radiation_type MoK\a
_diffrn_radiation_wavelength 0.71073
_diffrn_reflns_av_R_equivalents 0.0452
_diffrn_reflns_av_sigmaI/netI 0.0315
_diffrn_reflns_limit_h_max 11
_diffrn_reflns_limit_h_min -11
_diffrn_reflns_limit_k_max 21
_diffrn_reflns_limit_k_min -21
_diffrn_reflns_limit_l_max 22
_diffrn_reflns_limit_l_min -22
_diffrn_reflns_number 45152
_diffrn_reflns_theta_max 26.00
_diffrn_reflns_theta_min 1.19
_diffrn_standards_decay_% 0
_diffrn_standards_interval_count ?
_diffrn_standards_interval_time ?
_diffrn_standards_number ?
_exptl_absorpt_coefficient_mu 0.624
_exptl_absorpt_correction_T_max 0.945
_exptl_absorpt_correction_T_min 0.770
_exptl_absorpt_correction_type multi-scan
_exptl_crystal_colour 'pale yellow'
_exptl_crystal_density_diffrn 1.433
_exptl_crystal_density_meas ?
_exptl_crystal_density_method 'not measured'
_exptl_crystal_description prism
_exptl_crystal_F_000 1248
_exptl_crystal_size_max 0.36
_exptl_crystal_size_mid 0.24
_exptl_crystal_size_min 0.20
_refine_ls_extinction_method none
_refine_ls_goodness_of_fit_ref 1.038
_refine_ls_hydrogen_treatment constr
_refine_ls_matrix_type full
_refine_ls_number_parameters 723
_refine_ls_number_reflns 11005
_refine_ls_number_restraints 0
_refine_ls_restrained_S_all 1.038
_refine_ls_R_factor_all 0.0394
_refine_ls_R_factor_gt 0.0320
_refine_ls_shift/su_max 0.011
_refine_ls_shift/su_mean 0.001
_refine_ls_structure_factor_coef Fsqd
_refine_ls_weighting_details 'w=1/[\s^2^(Fo^2^)+(0.0541P)^2^+1.3205P] where P=(Fo^2^+2Fc^2^)/3'
_refine_ls_weighting_scheme calc
_refine_ls_wR_factor_gt 0.0939
_refine_ls_wR_factor_ref 0.1016
_reflns_number_gt 9477
_reflns_number_total 11005
_reflns_threshold_expression >2\s(I)
_cod_depositor_comments
;
The following automatic conversions were performed:

'_refine_ls_weighting_scheme' value 'calc
w=1/[\s^2^(Fo^2^)+(0.0541P)^2^+1.3205P] where P=(Fo^2^+2Fc^2^)/3' was
changed to 'calc'. New tag '_refine_ls_weighting_details' was
created. The value of the new tag was set to
'w=1/[\s^2^(Fo^2^)+(0.0541P)^2^+1.3205P] where P=(Fo^2^+2Fc^2^)/3'.

Automatic conversion script
Id: cif_fix_values 3143 2015-03-26 13:38:13Z robertas 
;
_cod_original_sg_symbol_H-M P-1
_cod_database_code 1100869

loop_
_symmetry_equiv_pos_as_xyz
'x, y, z'
'-x, -y, -z'

loop_
_atom_site_label
_atom_site_type_symbol
_atom_site_fract_x
_atom_site_fract_y
_atom_site_fract_z
_atom_site_U_iso_or_equiv
_atom_site_adp_type
_atom_site_occupancy
_atom_site_calc_flag
_atom_site_refinement_flags
_atom_site_disorder_assembly
_atom_site_disorder_group
Mn1 Mn 0.30073(2) 0.647735(13) -0.000238(13) 0.01378(8) Uani 1 d . . .
P11 P 0.43691(4) 0.64401(2) 0.10483(2) 0.01402(9) Uani 1 d . . .
P12 P 0.40707(4) 0.77466(2) -0.03221(2) 0.01370(9) Uani 1 d . . .
O11 O 0.51806(13) 0.58521(8) -0.08568(7) 0.0282(3) Uani 1 d . . .
O12 O 0.11833(15) 0.69412(9) -0.13880(8) 0.0391(3) Uani 1 d . . .
O13 O 0.17600(13) 0.48184(7) 0.07763(7) 0.0261(3) Uani 1 d . . .
O14 O -0.14650(13) 0.79924(8) 0.06368(8) 0.0313(3) Uani 1 d . . .
O15 O -0.10978(13) 0.71785(9) 0.18347(7) 0.0345(3) Uani 1 d . . .
C11 C 0.43648(17) 0.60952(10) -0.05136(9) 0.0183(3) Uani 1 d . . .
C12 C 0.18901(17) 0.67542(10) -0.08562(10) 0.0222(3) Uani 1 d . . .
C13 C 0.22580(16) 0.54518(10) 0.04668(9) 0.0190(3) Uani 1 d . . .
C14 C 0.14933(16) 0.68841(9) 0.05356(9) 0.0160(3) Uani 1 d . . .
C15 C 0.04961(17) 0.71236(10) 0.08206(9) 0.0188(3) Uani 1 d . . .
C16 C -0.07314(17) 0.74567(10) 0.10703(10) 0.0207(3) Uani 1 d . . .
C17 C -0.0260(2) 0.65471(13) 0.23614(11) 0.0389(5) Uani 1 d . . .
H17A H -0.0590 0.6444 0.2902 0.058 Uiso 1 calc R . .
H17B H 0.0726 0.6723 0.2303 0.058 Uiso 1 calc R . .
H17C H -0.0343 0.6042 0.2240 0.058 Uiso 1 calc R . .
C18 C 0.48299(17) 0.75460(9) 0.06578(9) 0.0166(3) Uani 1 d . . .
H18A H 0.5858 0.7643 0.0630 0.020 Uiso 1 calc R . .
H18B H 0.4357 0.7862 0.0953 0.020 Uiso 1 calc R . .
C111 C 0.35926(16) 0.62226(10) 0.20240(9) 0.0170(3) Uani 1 d . . .
C112 C 0.38218(17) 0.67228(11) 0.24709(9) 0.0222(3) Uani 1 d . . .
H112 H 0.4338 0.7221 0.2250 0.027 Uiso 1 calc R . .
C113 C 0.32959(18) 0.64921(12) 0.32375(10) 0.0266(4) Uani 1 d . . .
H113 H 0.3451 0.6835 0.3537 0.032 Uiso 1 calc R . .
C114 C 0.25506(18) 0.57687(11) 0.35656(10) 0.0271(4) Uani 1 d . . .
H114 H 0.2199 0.5612 0.4091 0.033 Uiso 1 calc R . .
C115 C 0.23173(19) 0.52714(11) 0.31252(10) 0.0287(4) Uani 1 d . . .
H115 H 0.1807 0.4772 0.3350 0.034 Uiso 1 calc R . .
C116 C 0.28257(18) 0.54999(10) 0.23585(10) 0.0242(3) Uani 1 d . . .
H116 H 0.2649 0.5160 0.2058 0.029 Uiso 1 calc R . .
C121 C 0.60300(16) 0.58787(10) 0.12573(9) 0.0172(3) Uani 1 d . . .
C122 C 0.70693(16) 0.60331(10) 0.06683(9) 0.0202(3) Uani 1 d . . .
H122 H 0.6919 0.6440 0.0169 0.024 Uiso 1 calc R . .
C123 C 0.83206(17) 0.55968(11) 0.08076(10) 0.0230(3) Uani 1 d . . .
H123 H 0.9030 0.5713 0.0406 0.028 Uiso 1 calc R . .
C124 C 0.85429(18) 0.49911(12) 0.15293(11) 0.0297(4) Uani 1 d . . .
H124 H 0.9394 0.4687 0.1620 0.036 Uiso 1 calc R . .
C125 C 0.7521(2) 0.48335(13) 0.21147(12) 0.0374(5) Uani 1 d . . .
H125 H 0.7672 0.4421 0.2611 0.045 Uiso 1 calc R . .
C126 C 0.62700(19) 0.52755(11) 0.19824(10) 0.0293(4) Uani 1 d . . .
H126 H 0.5574 0.5165 0.2390 0.035 Uiso 1 calc R . .
C131 C 0.31150(16) 0.87155(9) -0.05377(9) 0.0165(3) Uani 1 d . . .
C132 C 0.38456(18) 0.94227(10) -0.05738(9) 0.0204(3) Uani 1 d . . .
H132 H 0.4836 0.9403 -0.0512 0.024 Uiso 1 calc R . .
C133 C 0.3129(2) 1.01585(10) -0.07005(10) 0.0263(4) Uani 1 d . . .
H133 H 0.3631 1.0639 -0.0724 0.032 Uiso 1 calc R . .
C134 C 0.1683(2) 1.01918(11) -0.07916(10) 0.0274(4) Uani 1 d . . .
H134 H 0.1195 1.0693 -0.0873 0.033 Uiso 1 calc R . .
C135 C 0.09522(18) 0.94938(11) -0.07635(10) 0.0254(4) Uani 1 d . . .
H135 H -0.0037 0.9520 -0.0831 0.030 Uiso 1 calc R . .
C136 C 0.16575(17) 0.87530(10) -0.06375(9) 0.0202(3) Uani 1 d . . .
H136 H 0.1151 0.8276 -0.0619 0.024 Uiso 1 calc R . .
C141 C 0.54908(16) 0.80261(9) -0.10607(9) 0.0158(3) Uani 1 d . . .
C142 C 0.68763(17) 0.81551(11) -0.09019(10) 0.0244(4) Uani 1 d . . .
H142 H 0.7130 0.8097 -0.0383 0.029 Uiso 1 calc R . .
C143 C 0.78930(18) 0.83700(12) -0.15064(11) 0.0295(4) Uani 1 d . . .
H143 H 0.8840 0.8452 -0.1395 0.035 Uiso 1 calc R . .
C144 C 0.75365(18) 0.84644(11) -0.22644(10) 0.0259(4) Uani 1 d . . .
H144 H 0.8233 0.8615 -0.2674 0.031 Uiso 1 calc R . .
C145 C 0.61551(18) 0.83379(10) -0.24251(10) 0.0226(3) Uani 1 d . . .
H145 H 0.5905 0.8405 -0.2946 0.027 Uiso 1 calc R . .
C146 C 0.51420(16) 0.81143(10) -0.18295(9) 0.0193(3) Uani 1 d . . .
H146 H 0.4202 0.8020 -0.1943 0.023 Uiso 1 calc R . .
Mn2 Mn 0.79715(2) 0.150083(13) 0.494096(13) 0.01372(8) Uani 1 d . . .
P21 P 0.92082(4) 0.14016(2) 0.60527(2) 0.01402(9) Uani 1 d . . .
P22 P 0.90938(4) 0.27406(2) 0.46936(2) 0.01351(9) Uani 1 d . . .
O21 O 1.02543(13) 0.08505(8) 0.41722(7) 0.0272(3) Uani 1 d . . .
O22 O 0.63848(15) 0.20610(9) 0.34651(8) 0.0377(3) Uani 1 d . . .
O23 O 0.65916(13) -0.01343(7) 0.56358(7) 0.0274(3) Uani 1 d . . .
O24 O 0.33350(12) 0.28021(8) 0.58971(7) 0.0276(3) Uani 1 d . . .
O25 O 0.42922(13) 0.18796(8) 0.69612(7) 0.0296(3) Uani 1 d . . .
C21 C 0.93888(17) 0.11031(10) 0.44795(9) 0.0179(3) Uani 1 d . . .
C22 C 0.69948(17) 0.18300(10) 0.40370(10) 0.0218(3) Uani 1 d . . .
C23 C 0.71417(16) 0.04884(10) 0.53556(9) 0.0193(3) Uani 1 d . . .
C24 C 0.64101(16) 0.19043(9) 0.54526(9) 0.0169(3) Uani 1 d . . .
C25 C 0.54187(17) 0.21057(10) 0.57742(9) 0.0202(3) Uani 1 d . . .
C26 C 0.42515(16) 0.23073(10) 0.61868(9) 0.0192(3) Uani 1 d . . .
C27 C 0.3140(2) 0.20343(14) 0.74204(11) 0.0388(5) Uani 1 d . . .
H27A H 0.3304 0.1745 0.7979 0.058 Uiso 1 calc R . .
H27B H 0.2262 0.1836 0.7276 0.058 Uiso 1 calc R . .
H27C H 0.3069 0.2626 0.7319 0.058 Uiso 1 calc R . .
C28 C 0.97401(16) 0.25012(9) 0.57005(8) 0.0158(3) Uani 1 d . . .
H28A H 0.9246 0.2818 0.5989 0.019 Uiso 1 calc R . .
H28B H 1.0770 0.2575 0.5711 0.019 Uiso 1 calc R . .
C211 C 0.83290(16) 0.11874(9) 0.70044(9) 0.0171(3) Uani 1 d . . .
C212 C 0.88275(17) 0.15210(11) 0.75472(10) 0.0237(3) Uani 1 d . . .
H212 H 0.9604 0.1890 0.7410 0.028 Uiso 1 calc R . .
C213 C 0.81933(19) 0.13161(11) 0.82848(10) 0.0266(4) Uani 1 d . . .
H213 H 0.8533 0.1546 0.8651 0.032 Uiso 1 calc R . .
C214 C 0.70653(19) 0.07769(11) 0.84886(10) 0.0273(4) Uani 1 d . . .
H214 H 0.6639 0.0633 0.8997 0.033 Uiso 1 calc R . .
C215 C 0.6554(2) 0.04455(11) 0.79533(10) 0.0304(4) Uani 1 d . . .
H215 H 0.5777 0.0077 0.8094 0.037 Uiso 1 calc R . .
C216 C 0.71831(18) 0.06554(10) 0.72115(10) 0.0255(4) Uani 1 d . . .
H216 H 0.6828 0.0434 0.6843 0.031 Uiso 1 calc R . .
C221 C 1.08362(16) 0.08151(9) 0.63067(9) 0.0172(3) Uani 1 d . . .
C222 C 1.19453(16) 0.09819(10) 0.57570(9) 0.0193(3) Uani 1 d . . .
H222 H 1.1842 0.1395 0.5256 0.023 Uiso 1 calc R . .
C223 C 1.31967(17) 0.05506(10) 0.59351(10) 0.0226(3) Uani 1 d . . .
H223 H 1.3952 0.0675 0.5560 0.027 Uiso 1 calc R . .
C224 C 1.33480(19) -0.00600(12) 0.66570(11) 0.0301(4) Uani 1 d . . .
H224 H 1.4205 -0.0357 0.6778 0.036 Uiso 1 calc R . .
C225 C 1.2252(2) -0.02388(13) 0.72029(11) 0.0390(5) Uani 1 d . . .
H225 H 1.2355 -0.0661 0.7698 0.047 Uiso 1 calc R . .
C226 C 1.0996(2) 0.01965(11) 0.70315(10) 0.0290(4) Uani 1 d . . .
H226 H 1.0246 0.0071 0.7410 0.035 Uiso 1 calc R . .
C231 C 1.05889(16) 0.29815(9) 0.40023(9) 0.0157(3) Uani 1 d . . .
C232 C 1.19791(17) 0.30162(10) 0.42103(10) 0.0211(3) Uani 1 d . . .
H232 H 1.2197 0.2932 0.4740 0.025 Uiso 1 calc R . .
C233 C 1.30529(18) 0.31757(11) 0.36380(11) 0.0270(4) Uani 1 d . . .
H233 H 1.4003 0.3190 0.3782 0.032 Uiso 1 calc R . .
C234 C 1.27452(18) 0.33129(10) 0.28625(10) 0.0264(4) Uani 1 d . . .
H234 H 1.3481 0.3426 0.2476 0.032 Uiso 1 calc R . .
C235 C 1.13567(19) 0.32843(10) 0.26500(10) 0.0242(4) Uani 1 d . . .
H235 H 1.1142 0.3382 0.2118 0.029 Uiso 1 calc R . .
C236 C 1.02886(17) 0.31123(10) 0.32160(9) 0.0203(3) Uani 1 d . . .
H236 H 0.9343 0.3083 0.3071 0.024 Uiso 1 calc R . .
C241 C 0.82083(16) 0.37339(9) 0.44502(9) 0.0165(3) Uani 1 d . . .
C242 C 0.89765(17) 0.44347(10) 0.44047(9) 0.0205(3) Uani 1 d . . .
H242 H 0.9965 0.4399 0.4474 0.025 Uiso 1 calc R . .
C243 C 0.8296(2) 0.51846(10) 0.42587(10) 0.0258(4) Uani 1 d . . .
H243 H 0.8821 0.5658 0.4232 0.031 Uiso 1 calc R . .
C244 C 0.6854(2) 0.52444(11) 0.41522(10) 0.0294(4) Uani 1 d . . .
H244 H 0.6393 0.5756 0.4056 0.035 Uiso 1 calc R . .
C245 C 0.60914(19) 0.45549(11) 0.41871(11) 0.0298(4) Uani 1 d . . .
H245 H 0.5106 0.4597 0.4109 0.036 Uiso 1 calc R . .
C246 C 0.67581(17) 0.38010(10) 0.43354(10) 0.0226(3) Uani 1 d . . .
H246 H 0.6226 0.3331 0.4359 0.027 Uiso 1 calc R . .

loop_
_atom_site_aniso_label
_atom_site_aniso_U_11
_atom_site_aniso_U_22
_atom_site_aniso_U_33
_atom_site_aniso_U_23
_atom_site_aniso_U_13
_atom_site_aniso_U_12
Mn1 0.01335(13) 0.01496(13) 0.01374(13) -0.00592(10) 0.00049(9) -0.00017(9)
P11 0.01464(19) 0.01480(19) 0.01192(19) -0.00380(15) 0.00036(14) 0.00090(14)
P12 0.01389(19) 0.01436(19) 0.01210(19) -0.00362(15) -0.00044(14) -0.00003(14)
O11 0.0267(6) 0.0324(7) 0.0296(7) -0.0164(6) 0.0071(5) 0.0041(5)
O12 0.0418(8) 0.0437(8) 0.0355(8) -0.0170(6) -0.0219(6) 0.0092(6)
O13 0.0277(6) 0.0206(6) 0.0299(6) -0.0090(5) 0.0077(5) -0.0055(5)
O14 0.0277(6) 0.0334(7) 0.0386(7) -0.0192(6) -0.0135(5) 0.0125(5)
O15 0.0280(7) 0.0498(8) 0.0263(7) -0.0146(6) 0.0056(5) 0.0095(6)
C11 0.0193(8) 0.0182(8) 0.0175(7) -0.0062(6) -0.0014(6) -0.0021(6)
C12 0.0222(8) 0.0215(8) 0.0253(9) -0.0110(7) -0.0018(7) 0.0011(6)
C13 0.0163(7) 0.0236(9) 0.0201(8) -0.0114(7) 0.0015(6) 0.0017(6)
C14 0.0168(7) 0.0146(7) 0.0164(7) -0.0050(6) -0.0019(6) -0.0028(6)
C15 0.0199(8) 0.0187(8) 0.0176(8) -0.0058(6) -0.0004(6) -0.0011(6)
C16 0.0176(8) 0.0250(8) 0.0251(8) -0.0156(7) -0.0020(6) 0.0005(6)
C17 0.0407(11) 0.0455(12) 0.0243(9) -0.0047(8) 0.0063(8) 0.0074(9)
C18 0.0207(8) 0.0153(7) 0.0132(7) -0.0040(6) -0.0013(6) -0.0002(6)
C111 0.0176(7) 0.0192(7) 0.0133(7) -0.0046(6) -0.0004(6) 0.0050(6)
C112 0.0200(8) 0.0291(9) 0.0185(8) -0.0097(7) 0.0002(6) -0.0032(6)
C113 0.0250(9) 0.0397(10) 0.0188(8) -0.0150(7) -0.0009(7) 0.0033(7)
C114 0.0297(9) 0.0335(9) 0.0141(8) -0.0034(7) 0.0035(6) 0.0065(7)
C115 0.0332(9) 0.0234(9) 0.0238(9) -0.0016(7) 0.0081(7) 0.0019(7)
C116 0.0297(9) 0.0201(8) 0.0214(8) -0.0059(7) 0.0040(7) 0.0008(7)
C121 0.0169(7) 0.0186(7) 0.0174(7) -0.0081(6) -0.0015(6) 0.0011(6)
C122 0.0189(8) 0.0219(8) 0.0198(8) -0.0074(6) -0.0013(6) 0.0000(6)
C123 0.0167(8) 0.0290(9) 0.0282(9) -0.0161(7) 0.0015(6) -0.0011(6)
C124 0.0212(8) 0.0325(10) 0.0358(10) -0.0120(8) -0.0053(7) 0.0091(7)
C125 0.0327(10) 0.0380(11) 0.0291(10) 0.0040(8) -0.0017(8) 0.0151(8)
C126 0.0258(9) 0.0324(10) 0.0218(9) 0.0002(7) 0.0027(7) 0.0089(7)
C131 0.0198(8) 0.0164(7) 0.0118(7) -0.0032(6) 0.0008(6) 0.0014(6)
C132 0.0244(8) 0.0185(8) 0.0162(7) -0.0034(6) -0.0001(6) -0.0016(6)
C133 0.0383(10) 0.0171(8) 0.0232(8) -0.0062(7) -0.0026(7) -0.0015(7)
C134 0.0374(10) 0.0201(8) 0.0240(9) -0.0070(7) -0.0005(7) 0.0093(7)
C135 0.0230(8) 0.0251(9) 0.0249(9) -0.0047(7) 0.0004(7) 0.0060(7)
C136 0.0207(8) 0.0185(8) 0.0193(8) -0.0041(6) 0.0001(6) 0.0007(6)
C141 0.0171(7) 0.0139(7) 0.0151(7) -0.0037(6) 0.0019(6) -0.0001(6)
C142 0.0190(8) 0.0324(9) 0.0213(8) -0.0085(7) -0.0009(6) -0.0047(7)
C143 0.0173(8) 0.0389(10) 0.0318(10) -0.0117(8) 0.0023(7) -0.0061(7)
C144 0.0233(8) 0.0264(9) 0.0280(9) -0.0099(7) 0.0090(7) -0.0022(7)
C145 0.0276(9) 0.0229(8) 0.0175(8) -0.0073(6) 0.0028(6) 0.0013(7)
C146 0.0175(7) 0.0217(8) 0.0187(8) -0.0068(6) -0.0018(6) 0.0009(6)
Mn2 0.01272(13) 0.01558(13) 0.01374(13) -0.00627(10) 0.00077(9) -0.00054(9)
P21 0.01478(19) 0.01475(19) 0.01194(19) -0.00392(15) 0.00035(14) 0.00037(14)
P22 0.01259(18) 0.01467(19) 0.01246(19) -0.00367(15) -0.00034(14) -0.00004(14)
O21 0.0250(6) 0.0306(7) 0.0295(7) -0.0155(5) 0.0067(5) 0.0034(5)
O22 0.0394(8) 0.0453(8) 0.0302(7) -0.0145(6) -0.0176(6) 0.0063(6)
O23 0.0303(7) 0.0225(6) 0.0314(7) -0.0123(5) 0.0091(5) -0.0085(5)
O24 0.0229(6) 0.0324(7) 0.0312(7) -0.0155(5) -0.0059(5) 0.0094(5)
O25 0.0260(6) 0.0377(7) 0.0220(6) -0.0069(5) 0.0069(5) 0.0062(5)
C21 0.0197(8) 0.0180(8) 0.0161(7) -0.0057(6) -0.0011(6) -0.0028(6)
C22 0.0201(8) 0.0246(8) 0.0242(9) -0.0128(7) -0.0009(7) -0.0003(6)
C23 0.0175(7) 0.0239(9) 0.0194(8) -0.0115(7) 0.0017(6) 0.0014(6)
C24 0.0173(7) 0.0166(7) 0.0171(7) -0.0060(6) -0.0016(6) -0.0030(6)
C25 0.0210(8) 0.0206(8) 0.0198(8) -0.0079(6) -0.0004(6) -0.0003(6)
C26 0.0172(7) 0.0233(8) 0.0206(8) -0.0119(7) 0.0007(6) -0.0016(6)
C27 0.0295(10) 0.0576(13) 0.0290(10) -0.0158(9) 0.0110(8) 0.0024(9)
C28 0.0184(7) 0.0151(7) 0.0137(7) -0.0048(6) -0.0007(6) -0.0002(6)
C211 0.0190(7) 0.0172(7) 0.0135(7) -0.0034(6) 0.0011(6) 0.0023(6)
C212 0.0210(8) 0.0316(9) 0.0210(8) -0.0125(7) 0.0011(6) -0.0027(7)
C213 0.0294(9) 0.0341(10) 0.0198(8) -0.0139(7) 0.0011(7) 0.0002(7)
C214 0.0351(10) 0.0278(9) 0.0169(8) -0.0057(7) 0.0067(7) 0.0015(7)
C215 0.0350(10) 0.0318(10) 0.0214(8) -0.0056(7) 0.0069(7) -0.0107(8)
C216 0.0308(9) 0.0260(9) 0.0186(8) -0.0067(7) 0.0026(7) -0.0072(7)
C221 0.0184(7) 0.0168(7) 0.0178(7) -0.0077(6) -0.0035(6) 0.0026(6)
C222 0.0193(8) 0.0186(8) 0.0198(8) -0.0063(6) -0.0004(6) -0.0009(6)
C223 0.0187(8) 0.0239(8) 0.0292(9) -0.0142(7) -0.0014(6) 0.0005(6)
C224 0.0278(9) 0.0340(10) 0.0307(9) -0.0138(8) -0.0089(7) 0.0142(8)
C225 0.0454(12) 0.0398(11) 0.0228(9) 0.0004(8) -0.0032(8) 0.0227(9)
C226 0.0324(9) 0.0303(9) 0.0188(8) -0.0021(7) 0.0036(7) 0.0101(8)
C231 0.0162(7) 0.0128(7) 0.0165(7) -0.0031(6) 0.0021(6) -0.0003(5)
C232 0.0189(8) 0.0217(8) 0.0208(8) -0.0050(6) -0.0005(6) -0.0019(6)
C233 0.0159(8) 0.0286(9) 0.0361(10) -0.0110(8) 0.0042(7) -0.0017(7)
C234 0.0267(9) 0.0230(8) 0.0296(9) -0.0099(7) 0.0121(7) -0.0026(7)
C235 0.0312(9) 0.0221(8) 0.0186(8) -0.0065(7) 0.0049(7) -0.0008(7)
C236 0.0197(8) 0.0220(8) 0.0185(8) -0.0062(6) -0.0015(6) 0.0018(6)
C241 0.0187(7) 0.0164(7) 0.0130(7) -0.0036(6) 0.0007(6) 0.0012(6)
C242 0.0234(8) 0.0206(8) 0.0160(7) -0.0046(6) 0.0017(6) -0.0022(6)
C243 0.0412(10) 0.0160(8) 0.0191(8) -0.0046(6) 0.0014(7) -0.0025(7)
C244 0.0417(11) 0.0210(9) 0.0231(9) -0.0048(7) 0.0001(7) 0.0121(8)
C245 0.0261(9) 0.0281(9) 0.0315(9) -0.0056(8) -0.0024(7) 0.0094(7)
C246 0.0203(8) 0.0203(8) 0.0246(8) -0.0044(7) -0.0025(6) 0.0023(6)

loop_
_atom_type_symbol
_atom_type_description
_atom_type_scat_dispersion_real
_atom_type_scat_dispersion_imag
_atom_type_scat_source
C C 0.0033 0.0016 'International Tables Vol C Tables 4.2.6.8 and 6.1.1.4'
Mn Mn 0.3368 0.7283 'International Tables Vol C Tables 4.2.6.8 and 6.1.1.4'
O O 0.0106 0.0060 'International Tables Vol C Tables 4.2.6.8 and 6.1.1.4'
P P 0.1023 0.0942 'International Tables Vol C Tables 4.2.6.8 and 6.1.1.4'
H H 0.0000 0.0000 'International Tables Vol C Tables 4.2.6.8 and 6.1.1.4'
